data_2009579
loop_
_publ_author_name
'Crisma, Marco'
'Valle, Giovanni'
'Monaco, Vania'
'Formaggio, Fernando'
'Toniolo, Claudio'

_publ_section_title
;<i>N</i>^{\a^}-Benzyloxycarbonyl-\a-aminoisobutyrylglycyl-<small>L</small>-isoleucyl-<small>L</small>-leucine
 methyl ester monohydrate
;
_journal_issue 4
_journal_name_full 'Acta Crystallographica Section C'
_journal_page_first 563
_journal_page_last 565
_journal_paper_doi 10.1107/S0108270193010595
_journal_volume 50
_journal_year 1994
_chemical_formula_sum 'C27 H44 N4 O8'
_chemical_formula_weight 552.67
_chemical_name_common (Z)-Aib-Gly-L-Ile-L-Leu-OMe_monohydrate
_chemical_name_systematic
;
    N^\a^-benzyloxycarbonyl-\a-aminoisobutyryl-glycyl-L-isoleucyl-
    L-leucine methyl ester monohydrate
;
_space_group_IT_number 4
_symmetry_cell_setting monoclinic
_symmetry_space_group_name_Hall 'P 2yb'
_symmetry_space_group_name_H-M 'P 1 21 1'
_cell_angle_alpha 90.
_cell_angle_beta 104.1(2)
_cell_angle_gamma 90.
_cell_formula_units_Z 2.00
_cell_length_a 14.556(2)
_cell_length_b 11.759(2)
_cell_length_c 9.473(2)
_cell_measurement_reflns_used 25
_cell_measurement_temperature 298
_cell_measurement_theta_max 12
_cell_measurement_theta_min 7
_cell_volume 1572.6(15)
_computing_molecular_graphics 'ORTEP (Johnson, 1965)'
_computing_publication_material 'PARST (Nardelli, 1983)'
_computing_structure_refinement 'SHELX76 (Sheldrick, 1976)'
_computing_structure_solution 'SHELXS86 (Sheldrick, 1985)'
_diffrn_ambient_temperature 298
_diffrn_measurement_device 'Philips PW1100 diffractometer'
_diffrn_measurement_method \q/2\q
_diffrn_radiation_monochromator graphite
_diffrn_radiation_source x-ray_tube
_diffrn_radiation_type 'Mo K\a'
_diffrn_radiation_wavelength 0.71070
_diffrn_reflns_av_R_equivalents 0.034
_diffrn_reflns_limit_h_max 18
_diffrn_reflns_limit_h_min -19
_diffrn_reflns_limit_k_max 15
_diffrn_reflns_limit_k_min 0
_diffrn_reflns_limit_l_max 12
_diffrn_reflns_limit_l_min 0
_diffrn_reflns_number 4204
_diffrn_reflns_reduction_process
;
 ?
;
_diffrn_reflns_theta_max 28.0
_diffrn_reflns_theta_min 2.2
_diffrn_standards_decay_% 4
_diffrn_standards_interval_time 180
_diffrn_standards_number 3
_exptl_absorpt_coefficient_mu 0.08049
_exptl_absorpt_correction_type none
_exptl_crystal_colour colourless
_exptl_crystal_density_diffrn 1.1671
_exptl_crystal_density_meas 1.16
_exptl_crystal_density_method 'flotation in benzene--bromobenzene'
_exptl_crystal_description prism
_exptl_crystal_F_000 596.00
_exptl_crystal_size_max 0.4
_exptl_crystal_size_mid 0.4
_exptl_crystal_size_min 0.4
_refine_diff_density_max 0.17
_refine_diff_density_min -0.19
_refine_ls_abs_structure_details
;
  assigned to agree with the known
  chirality of L-Ile and L-Leu residues
;
_refine_ls_extinction_method none
_refine_ls_goodness_of_fit_obs 0.892
_refine_ls_hydrogen_treatment refall
_refine_ls_matrix_type fullcycle
_refine_ls_number_parameters 515
_refine_ls_number_reflns 1614
_refine_ls_R_factor_obs 0.045
_refine_ls_shift/esd_max 0.332
_refine_ls_shift/esd_mean 0.080
_refine_ls_structure_factor_coef F
_refine_ls_weighting_details 'w = 1/[\s^2^(F) + 0.003554F^2^]'
_refine_ls_weighting_scheme calc
_refine_ls_wR_factor_obs 0.049
_reflns_number_observed 1614
_reflns_number_total 3991
_reflns_observed_criterion 'F > 7\s(F)'
_cod_data_source_file ad1000.cif
_cod_data_source_block FOR42
_cod_depositor_comments
;
The following automatic conversions were performed:

'_refine_ls_weighting_scheme' value '1/[\s^2^(F) + 0.003554F^2^]' was
changed to 'calc'. New tag '_refine_ls_weighting_details' was
created. The value of the new tag was set to 'w = 1/[\s^2^(F) +
0.003554F^2^]'.

Automatic conversion script
Id: cif_fix_values 3143 2015-03-26 13:38:13Z robertas 
;
_cod_original_cell_volume 1573.0(10)
_cod_original_sg_symbol_H-M 'P 21'
_cod_database_code 2009579

loop_
_symmetry_equiv_pos_as_xyz
x,y,z
-x,1/2+y,-z

loop_
_atom_site_aniso_label
_atom_site_aniso_U_11
_atom_site_aniso_U_22
_atom_site_aniso_U_33
_atom_site_aniso_U_12
_atom_site_aniso_U_13
_atom_site_aniso_U_23
_atom_site_aniso_type_symbol
O1 0.073(2) 0.045(2) 0.042(2) -0.016(2) 0.018(2) -0.003(2) O
O2 0.066(2) 0.068(3) 0.035(2) -0.011(2) 0.0140(10) -0.003(2) O
O3 0.058(2) 0.067(3) 0.091(3) -0.005(2) 0.031(2) 0.017(3) O
O4 0.062(2) 0.108(4) 0.088(3) 0.006(3) 0.035(2) -0.019(3) O
O5 0.075(2) 0.076(3) 0.037(2) 0.019(2) 0.020(2) 0.007(2) O
O6 0.081(3) 0.062(3) 0.117(4) 0.000(3) -0.008(3) 0.028(3) O
O7 0.068(2) 0.049(3) 0.062(2) -0.010(2) 0.004(2) 0.006(2) O
N1 0.050(2) 0.050(3) 0.034(2) 0.004(2) 0.019(2) 0.001(2) N
N2 0.041(2) 0.056(3) 0.042(2) 0.003(2) 0.011(2) 0.001(2) N
N3 0.047(2) 0.060(3) 0.040(2) 0.012(2) 0.018(2) -0.009(2) N
N4 0.062(3) 0.051(3) 0.033(2) 0.002(2) 0.018(2) 0.002(2) N
C1 0.135(7) 0.049(5) 0.088(5) -0.005(5) 0.006(5) 0.009(4) C
C2 0.106(6) 0.088(6) 0.088(5) 0.019(5) 0.005(4) -0.005(5) C
C3 0.065(4) 0.079(5) 0.084(4) 0.008(4) 0.011(3) 0.001(4) C
C4 0.081(4) 0.047(4) 0.049(3) -0.017(3) 0.013(3) -0.008(3) C
C5 0.049(3) 0.074(5) 0.103(5) 0.004(3) 0.006(3) 0.017(4) C
C6 0.095(6) 0.092(6) 0.124(6) -0.036(5) 0.041(5) 0.009(5) C
C7 0.133(6) 0.060(4) 0.060(4) -0.042(4) 0.028(4) -0.009(3) C
C8 0.038(2) 0.050(3) 0.038(2) -0.004(2) 0.011(2) 0.000(3) C
C9 0.044(3) 0.040(3) 0.045(3) -0.001(2) 0.014(2) 0.001(2) C
C10 0.061(4) 0.062(4) 0.082(4) 0.013(3) 0.027(3) 0.023(4) C
C11 0.082(4) 0.063(4) 0.069(4) -0.002(4) 0.031(3) -0.020(3) C
C12 0.042(3) 0.045(3) 0.042(3) -0.011(3) 0.006(2) 0.001(3) C
C13 0.041(3) 0.061(4) 0.061(3) 0.002(3) 0.010(2) -0.009(3) C
C14 0.047(3) 0.052(3) 0.054(3) 0.013(3) 0.018(2) 0.003(3) C
C15 0.059(3) 0.052(4) 0.036(2) 0.011(3) 0.011(2) -0.004(3) C
C16 0.102(5) 0.050(4) 0.049(3) 0.019(4) -0.007(3) -0.011(3) C
C17 0.144(7) 0.058(5) 0.082(5) 0.027(5) -0.024(5) 0.010(4) C
C18 0.260(10) 0.059(6) 0.129(8) -0.002(8) -0.052(9) 0.018(6) C
C19 0.141(7) 0.061(5) 0.074(4) 0.005(5) -0.007(4) -0.017(4) C
C20 0.060(3) 0.038(3) 0.036(2) -0.002(3) 0.014(2) -0.008(2) C
C21 0.051(3) 0.053(4) 0.033(2) 0.004(3) 0.009(2) 0.004(3) C
C22 0.047(3) 0.081(5) 0.065(4) -0.003(3) 0.011(3) 0.016(4) C
C23 0.088(6) 0.160(10) 0.117(7) -0.050(6) 0.032(5) 0.033(7) C
C24 0.130(8) 0.33(3) 0.250(10) -0.080(10) 0.070(10) 0.11(2) C
C25 0.180(10) 0.160(10) 0.160(10) -0.090(10) -0.013(9) 0.010(10) C
C26 0.045(3) 0.052(4) 0.048(3) 0.003(3) 0.012(2) 0.008(3) C
C27 0.083(5) 0.064(5) 0.090(5) -0.020(4) 0.016(4) -0.004(4) C
O1W 0.076(3) 0.091(4) 0.092(3) 0.031(3) 0.035(2) 0.022(3) O

loop_
_atom_site_label
_atom_site_fract_x
_atom_site_fract_y
_atom_site_fract_z
_atom_site_U_iso_or_equiv
_atom_site_thermal_displace_type
_atom_site_calc_flag
_atom_site_calc_attached_atom
_atom_site_refinement_flags
_atom_site_disorder_group
_atom_site_type_symbol
O1 0.1850(3) 0.1114 0.4620(3) 0.0550(10) Uani ? . ? ? O
O2 0.2243(2) 0.1995(4) 0.2733(3) 0.0580(10) Uani ? . ? ? O
O3 0.4109(3) 0.4486(4) 0.3378(5) 0.074(2) Uani ? . ? ? O
O4 0.5608(3) 0.1813(5) 0.1679(5) 0.088(2) Uani ? . ? ? O
O5 0.3178(3) 0.1891(4) -0.1996(3) 0.0640(10) Uani ? . ? ? O
O6 0.1533(3) 0.4761(5) -0.2022(6) 0.091(2) Uani ? . ? ? O
O7 0.2700(3) 0.4258(3) -0.0172(4) 0.0620(10) Uani ? . ? ? O
N1 0.2611(3) 0.2749(4) 0.5008(4) 0.0450(10) Uani ? . ? ? N
N2 0.4345(3) 0.2724(4) 0.4326(4) 0.048(2) Uani ? . ? ? N
N3 0.4076(3) 0.1604(4) 0.1720(4) 0.050(2) Uani ? . ? ? N
N4 0.2306(3) 0.2099(4) -0.0362(4) 0.0500(10) Uani ? . ? ? N
C1 0.1052(5) -0.2684(4) 0.6229(5) 0.095(4) Uani ? . ? ? C
C2 0.1951(5) -0.2446(4) 0.6029(5) 0.098(4) Uani ? . ? ? C
C3 0.2086(5) -0.1507(4) 0.5203(5) 0.079(3) Uani ? . ? ? C
C4 0.1322(5) -0.0806(4) 0.4577(5) 0.061(2) Uani ? . ? ? C
C5 0.0424(5) -0.1043(4) 0.4777(5) 0.078(3) Uani ? . ? ? C
C6 0.0288(5) -0.1982(4) 0.5604(5) 0.107(4) Uani ? . ? ? C
C7 0.1471(6) 0.0180(6) 0.3659(7) 0.087(3) Uani ? . ? ? C
C8 0.2231(3) 0.1965(5) 0.4023(5) 0.043(2) Uani ? . ? ? C
C9 0.2987(3) 0.3849(5) 0.4663(5) 0.045(2) Uani ? . ? ? C
C10 0.2241(4) 0.4530(6) 0.3617(7) 0.070(2) Uani ? . ? ? C
C11 0.3314(5) 0.4487(6) 0.6110(7) 0.073(2) Uani ? . ? ? C
C12 0.3852(3) 0.3703(5) 0.4048(5) 0.044(2) Uani ? . ? ? C
C13 0.5171(3) 0.2512(5) 0.3755(6) 0.056(2) Uani ? . ? ? C
C14 0.4962(3) 0.1954(5) 0.2268(5) 0.052(2) Uani ? . ? ? C
C15 0.3767(4) 0.1013(5) 0.0337(5) 0.050(2) Uani ? . ? ? C
C16 0.3360(5) -0.0162(6) 0.0571(6) 0.071(3) Uani ? . ? ? C
C17 0.4140(7) -0.0882(7) 0.1554(8) 0.100(3) Uani ? . ? ? C
C18 0.3820(10) -0.1992(9) 0.1990(10) 0.159(6) Uani ? . ? ? C
C19 0.2962(7) -0.0757(7) -0.0904(8) 0.097(3) Uani ? . ? ? C
C20 0.3065(4) 0.1721(5) -0.0760(5) 0.046(2) Uani ? . ? ? C
C21 0.1606(4) 0.2841(5) -0.1239(5) 0.047(2) Uani ? . ? ? C
C22 0.0679(4) 0.2790(7) -0.0768(6) 0.066(3) Uani ? . ? ? C
C23 0.0278(6) 0.1570(10) -0.0800(10) 0.126(5) Uani ? . ? ? C
C24 -0.0663(9) 0.173(2) -0.036(2) 0.240(10) Uani ? . ? ? C
C25 0.0170(10) 0.0980(10) -0.217(2) 0.175(7) Uani ? . ? ? C
C26 0.1937(3) 0.4059(5) -0.1196(5) 0.050(2) Uani ? . ? ? C
C27 0.3071(5) 0.5409(6) -0.0015(8) 0.082(3) Uani ? . ? ? C
O1W 0.4155(3) 0.0735(5) -0.3976(5) 0.088(2) Uani ? . ? ? O
H1N1 0.254(4) 0.273(6) 0.572(6) 0.07(2) Uiso ? . ? ? H
H1N2 0.423(3) 0.224(5) 0.484(5) 0.040(10) Uiso ? . ? ? H
H1N3 0.375(3) 0.183(5) 0.221(5) 0.030(10) Uiso ? . ? ? H
H1N4 0.235(4) 0.205(5) 0.051(5) 0.050(10) Uiso ? . ? ? H
H1W 0.473(5) 0.056(6) -0.368(7) 0.08(2) Uiso ? . ? ? H
H2W 0.390(5) 0.095(8) -0.314(8) 0.11(2) Uiso ? . ? ? H
H1C1 0.117(9) -0.350(10) 0.680(10) 0.25(5) Uiso calc C1 ? ? H
H1C2 0.260(6) -0.293(9) 0.656(9) 0.13(3) Uiso calc C2 ? ? H
H1C3 0.287(4) -0.132(6) 0.519(6) 0.07(2) Uiso calc C3 ? ? H
H1C5 -0.024(8) -0.060(10) 0.420(10) 0.16(5) Uiso calc C5 ? ? H
H1C6 -0.041(7) -0.200(10) 0.560(10) 0.19(3) Uiso calc C6 ? ? H
H1C7 0.075(8) 0.050(10) 0.280(10) 0.17(5) Uiso ? . ? ? H
H2C7 0.192(9) -0.010(10) 0.320(10) 0.20(5) Uiso ? . ? ? H
H110 0.247(5) 0.521(6) 0.337(7) 0.08(2) Uiso ? . ? ? H
H210 0.191(4) 0.410(6) 0.266(6) 0.07(2) Uiso ? . ? ? H
H310 0.171(4) 0.469(6) 0.411(6) 0.06(2) Uiso ? . ? ? H
H111 0.284(4) 0.468(6) 0.645(6) 0.05(2) Uiso ? . ? ? H
H211 0.376(5) 0.517(7) 0.594(7) 0.08(2) Uiso ? . ? ? H
H311 0.381(4) 0.392(6) 0.669(6) 0.07(2) Uiso ? . ? ? H
H113 0.556(4) 0.185(5) 0.442(5) 0.050(10) Uiso ? . ? ? H
H213 0.552(6) 0.320(8) 0.373(9) 0.09(3) Uiso ? . ? ? H
H115 0.432(5) 0.092(7) 0.006(7) 0.08(2) Uiso ? . ? ? H
H116 0.277(4) 0.000(6) 0.095(6) 0.06(2) Uiso ? . ? ? H
H117 0.449(6) -0.028(9) 0.261(9) 0.11(3) Uiso ? . ? ? H
H217 0.474(4) -0.145(5) 0.101(6) 0.07(2) Uiso ? . ? ? H
H118 0.446(5) -0.233(7) 0.291(8) 0.21(2) Uiso calc C18 ? ? H
H218 0.346(6) -0.237(8) 0.112(8) 0.16(2) Uiso calc C18 ? ? H
H318 0.327(7) -0.160(10) 0.240(10) 0.15(4) Uiso ? . ? ? H
H119 0.237(6) -0.035(9) -0.170(9) 0.12(3) Uiso ? . ? ? H
H219 0.253(6) -0.150(9) -0.070(10) 0.10(3) Uiso ? . ? ? H
H319 0.352(6) -0.069(8) -0.150(9) 0.11(3) Uiso ? . ? ? H
H121 0.149(3) 0.261(5) -0.224(5) 0.030(10) Uiso ? . ? ? H
H122 0.086(4) 0.311(6) 0.029(7) 0.06(2) Uiso ? . ? ? H
H222 0.017(4) 0.335(6) -0.128(7) 0.09(2) Uiso ? . ? ? H
H123 0.080(5) 0.084(8) -0.001(9) 0.11(3) Uiso ? . ? ? H
H124 -0.057(5) 0.207(8) 0.077(8) 0.21(2) Uiso calc C24 ? ? H
H224 -0.099(6) 0.101(8) -0.041(9) 0.20(2) Uiso calc C24 ? ? H
H324 -0.117(5) 0.227(7) -0.117(8) 0.11(2) Uiso ? . ? ? H
H125 -0.008(6) 0.013(7) -0.205(9) 0.17(2) Uiso calc C25 ? ? H
H225 0.087(5) 0.098(8) -0.243(8) 0.19(2) Uiso calc C25 ? ? H
H325 -0.035(5) 0.125(8) -0.320(9) 0.13(3) Uiso ? . ? ? H
H127 0.259(6) 0.611(9) -0.017(9) 0.12(3) Uiso calc C27 ? ? H
H227 0.330(7) 0.560(10) -0.070(10) 0.15(3) Uiso calc C27 ? ? H
H327 0.360(5) 0.546(7) 0.086(8) 0.11(2) Uiso ? . ? ? H

loop_
_atom_type_symbol
_atom_type_description
_atom_type_scat_dispersion_real
_atom_type_scat_dispersion_imag
_atom_type_scat_source
C Carbon 0.0020 0.0020 'Int.Tables Vol.4 Tab.2.2A 2.3.1'
H Hydrogen 0.0000 0.0000 'Int.Tables Vol.4 Tab.2.2C      '
N Nitrogen 0.0040 0.0030 'Int.Tables Vol.4 Tab.2.2A 2.3.1'
O Oxygen 0.0080 0.0060 'Int.Tables Vol.4 Tab.2.2A 2.3.1'

loop_
_geom_angle_atom_site_label_1
_geom_angle_atom_site_label_2
_geom_angle_atom_site_label_3
_geom_angle_site_symmetry_3
_geom_angle
_geom_angle_publ_flag
C7 O1 C8 . 115.8(4) no
C26 O7 C27 . 118.1(5) no
C9 N1 H1N1 . 113(6) no
C8 N1 H1N1 . 121(5) no
C8 N1 C9 . 124.5(4) no
C13 N2 H1N2 . 115(4) no
C12 N2 H1N2 . 123(4) no
C12 N2 C13 . 121.6(5) no
C15 N3 H1N3 . 126(3) no
C14 N3 H1N3 . 109(3) no
C14 N3 C15 . 123.8(7) no
C21 N4 H1N4 . 120(4) no
C20 N4 H1N4 . 113(4) no
C20 N4 C21 . 124.0(5) no
C6 C1 H1C1 . 138(7) no
C2 C1 H1C1 . 101(7) no
C2 C1 C6 . 120.0(5) no
C1 C2 H1C2 . 124(5) no
C1 C2 C3 . 120.0(7) no
C3 C2 H1C2 . 116(5) no
C2 C3 H1C3 . 115(3) no
C2 C3 C4 . 120.0(7) no
C4 C3 H1C3 . 124(3) no
C3 C4 C7 . 119.4(8) no
C3 C4 C5 . 120.0(5) no
C5 C4 C7 . 120.5(7) no
C4 C5 H1C5 . 125(7) no
C4 C5 C6 . 120.0(7) no
C6 C5 H1C5 . 114(7) no
C1 C6 C5 . 120.0(8) no
C5 C6 H1C6 . 108(6) no
C1 C6 H1C6 . 132(6) no
O1 C7 C4 . 108.0(5) no
C4 C7 H2C7 . 103(9) no
C4 C7 H1C7 . 112(6) no
O1 C7 H2C7 . 112(8) no
O1 C7 H1C7 . 110(6) no
H1C7 C7 H2C7 . 111(10) no
O2 C8 N1 . 125.0(6) no
O1 C8 N1 . 111.5(4) no
O1 C8 O2 . 123.5(5) no
N1 C9 C12 . 111.9(5) no
N1 C9 C11 . 106.5(5) no
N1 C9 C10 . 111.4(6) no
C11 C9 C12 . 107.0(6) no
C10 C9 C12 . 109.8(5) no
C10 C9 C11 . 110.2(5) no
C9 C10 H310 . 108(3) no
C9 C10 H210 . 115(4) no
C9 C10 H110 . 113(4) no
H210 C10 H310 . 105(5) no
H110 C10 H310 . 109(6) no
H110 C10 H210 . 108(5) no
C9 C11 H311 . 101(4) no
C9 C11 H211 . 107(4) no
C9 C11 H111 . 111(4) no
H211 C11 H311 . 101(5) no
H111 C11 H311 . 119(5) no
H111 C11 H211 . 115(6) no
N2 C12 C9 . 118.2(5) no
O3 C12 C9 . 119.9(6) no
O3 C12 N2 . 121.7(7) no
N2 C13 H213 . 111(6) no
N2 C13 H113 . 106(3) no
N2 C13 C14 . 115.0(7) no
H113 C13 H213 . 115(6) no
C14 C13 H213 . 109(5) no
C14 C13 H113 . 101(3) no
N3 C14 C13 . 116.9(7) no
O4 C14 C13 . 118.9(8) no
O4 C14 N3 . 124.2(6) no
N3 C15 H115 . 103(4) no
N3 C15 C20 . 111.3(5) no
N3 C15 C16 . 110.2(4) no
C20 C15 H115 . 111(4) no
C16 C15 H115 . 109(5) no
C16 C15 C20 . 111.9(6) no
C15 C16 H116 . 106(4) no
C15 C16 C19 . 110.4(5) no
C15 C16 C17 . 109.1(7) no
C19 C16 H116 . 104(3) no
C17 C16 H116 . 117(3) no
C17 C16 C19 . 111.0(6) no
C16 C17 H217 . 121(2) no
C16 C17 H117 . 106(5) no
C16 C17 C18 . 114.7(9) no
H117 C17 H217 . 116(5) no
C18 C17 H217 . 87(3) no
C18 C17 H117 . 112(4) no
C17 C18 H318 . 95(6) no
C17 C18 H218 . 108(5) no
C17 C18 H118 . 105(4) no
H218 C18 H318 . 102(7) no
H118 C18 H318 . 112(6) no
H118 C18 H218 . 129(7) no
C16 C19 H319 . 106(4) no
C16 C19 H219 . 109(5) no
C16 C19 H119 . 118(5) no
H219 C19 H319 . 130(7) no
H119 C19 H319 . 100(6) no
H119 C19 H219 . 94(7) no
N4 C20 C15 . 117.2(5) no
O5 C20 C15 . 121.0(6) no
O5 C20 N4 . 121.7(5) no
N4 C21 H121 . 109(3) no
N4 C21 C26 . 112.5(6) no
N4 C21 C22 . 111.1(5) no
C26 C21 H121 . 106(3) no
C22 C21 H121 . 109(3) no
C22 C21 C26 . 109.3(6) no
C21 C22 H222 . 115(4) no
C21 C22 H122 . 103(3) no
C21 C22 C23 . 112.8(7) no
H122 C22 H222 . 102(5) no
C23 C22 H222 . 111(4) no
C23 C22 H122 . 111(3) no
C22 C23 H123 . 117(4) no
C22 C23 C25 . 115.0(10) no
C22 C23 C24 . 104.0(10) no
C25 C23 H123 . 97(4) no
C24 C23 H123 . 111(4) no
C24 C23 C25 . 113.0(10) no
C23 C24 H324 . 111(4) no
C23 C24 H224 . 110(6) no
C23 C24 H124 . 113(4) no
H224 C24 H324 . 103(6) no
H124 C24 H324 . 111(6) no
H124 C24 H224 . 108(7) no
C23 C25 H325 . 123(5) no
C23 C25 H225 . 107(4) no
C23 C25 H125 . 109(4) no
H225 C25 H325 . 105(6) no
H125 C25 H325 . 100(6) no
H125 C25 H225 . 113(6) no
O7 C26 C21 . 113.5(5) no
O6 C26 C21 . 122.5(6) no
O6 C26 O7 . 124.0(6) no
O7 C27 H327 . 110(5) no
O7 C27 H227 . 114(7) no
O7 C27 H127 . 119(5) no
H227 C27 H327 . 106(8) no
H127 C27 H327 . 115(7) no
H127 C27 H227 . 91(8) no
H1W O1W H2W . 109(6) no
N3 H1N3 O2 . 151(4) yes
N4 H1N4 O2 . 171(5) yes
O1W H2W O5 . 157(7) yes
N1 H1N1 O5 1_556 141(6) yes
N2 H1N2 O1W 1_556 166(5) yes
O1W H1W O3 2_645 155(6) yes

loop_
_geom_bond_atom_site_label_1
_geom_bond_atom_site_label_2
_geom_bond_site_symmetry_1
_geom_bond_site_symmetry_2
_geom_bond_distance
_geom_bond_publ_flag
O1 C7 . . 1.447(7) no
O1 C8 . . 1.335(6) no
O2 C8 . . 1.227(6) no
O3 C12 . . 1.227(7) no
O4 C14 . . 1.217(7) no
O5 C20 . . 1.237(6) no
O6 C26 . . 1.190(7) no
O7 C26 . . 1.305(6) no
O7 C27 . . 1.451(9) no
N1 C8 . . 1.332(7) no
N1 C9 . . 1.472(7) no
N1 H1N1 . . 0.71(6) no
N2 C12 . . 1.348(7) no
N2 C13 . . 1.454(7) no
N2 H1N2 . . 0.79(6) no
N3 C14 . . 1.332(7) no
N3 C15 . . 1.454(6) no
N3 H1N3 . . 0.78(5) no
N4 C20 . . 1.329(7) no
N4 C21 . . 1.441(7) no
N4 H1N4 . . 0.81(5) no
C1 C2 . . 1.395(9) no
C1 C6 . . 1.395(8) no
C1 H1C1 . . 1.10(10) no
C2 C3 . . 1.395(7) no
C2 H1C2 . . 1.11(9) no
C3 C4 . . 1.395(8) no
C3 H1C3 . . 1.16(6) no
C4 C5 . . 1.395(9) no
C4 C7 . . 1.497(9) no
C5 C6 . . 1.395(7) no
C5 H1C5 . . 1.10(10) no
C6 H1C6 . . 1.00(10) no
C7 H1C7 . . 1.20(10) no
C7 H2C7 . . 1.00(10) no
C9 C10 . . 1.509(8) no
C9 C11 . . 1.533(8) no
C9 C12 . . 1.521(8) no
C10 H110 . . 0.91(7) no
C10 H210 . . 1.05(6) no
C10 H310 . . 1.01(6) no
C11 H111 . . 0.86(7) no
C11 H211 . . 1.07(8) no
C11 H311 . . 1.04(6) no
C13 C14 . . 1.516(8) no
C13 H113 . . 1.07(5) no
C13 H213 . . 0.96(9) no
C15 C16 . . 1.541(9) no
C15 C20 . . 1.516(7) no
C15 H115 . . 0.91(7) no
C16 C17 . . 1.540(10) no
C16 C19 . . 1.544(9) no
C16 H116 . . 1.03(7) no
C17 C18 . . 1.480(10) no
C17 H117 . . 1.23(9) no
C17 H217 . . 1.30(6) no
C18 H118 . . 1.18(7) no
C18 H218 . . 0.97(8) no
C18 H318 . . 1.10(10) no
C19 H119 . . 1.11(8) no
C19 H219 . . 1.10(10) no
C19 H319 . . 1.10(9) no
C21 C22 . . 1.523(8) no
C21 C26 . . 1.508(8) no
C21 H121 . . 0.96(5) no
C22 C23 . . 1.550(10) no
C22 H122 . . 1.05(6) no
C22 H222 . . 1.03(7) no
C23 C24 . . 1.54(2) no
C23 C25 . . 1.45(2) no
C23 H123 . . 1.27(8) no
C24 H124 . . 1.12(8) no
C24 H224 . . 0.97(9) no
C24 H324 . . 1.12(7) no
C25 H125 . . 1.07(9) no
C25 H225 . . 1.11(8) no
C25 H325 . . 1.13(7) no
C27 H127 . . 1.10(10) no
C27 H227 . . 0.90(10) no
C27 H327 . . 0.99(7) no
O1W H1W . . 0.84(6) no
O1W H2W . . 0.98(8) no

loop_
_geom_contact_atom_site_label_1
_geom_contact_atom_site_label_2
_geom_contact_distance
_geom_contact_site_symmetry_2
_geom_contact_publ_flag
O1 O2 2.258(5) . no
O1 N1 2.205(5) . no
O1 C3 3.135(5) . no
O1 C4 2.382(5) . no
O1 C5 3.304(6) . no
O1 H1N1 2.28(7) . no
O1 H1C3 3.21(7) . no
O1 H1C7 2.20(10) . no
O1 H2C7 2.00(10) . no
O2 N1 2.271(5) . no
O2 N2 3.182(7) . no
N3 O2 3.081(6) . yes
H1N3 O2 2.37(5) . yes
N4 O2 2.957(5) . yes
H1N4 O2 2.15(5) . yes
O2 C7 2.658(9) . no
O2 C9 2.882(7) . no
O2 C10 3.096(8) . no
O2 C12 3.106(7) . no
O2 H1N1 2.89(6) . no
O2 H1N2 3.10(5) . no
O2 H1C7 2.80(10) . no
O2 H2C7 2.6(2) . no
O2 H210 2.52(7) . no
O2 H116 3.09(7) . no
O2 H122 2.97(6) . no
O2 H123 3.22(8) . no
O3 O7 3.497(9) . no
O3 N2 2.251(7) . no
O3 C9 2.384(8) . no
O3 C10 2.784(7) . no
O3 C11 3.081(9) . no
O3 C13 2.763(7) . no
O3 C14 3.484(8) . no
O3 C27 3.380(9) . no
O3 H1N2 2.97(6) . no
O3 H1N3 3.32(5) . no
O3 H110 2.53(7) . no
O3 H210 3.14(6) . no
O3 H211 2.72(7) . no
O3 H311 3.34(6) . no
O3 H213 2.50(9) . no
O3 H327 2.59(7) . no
O4 N3 2.254(6) . no
O4 C13 2.358(8) . no
O4 C15 2.833(8) . no
O4 H1N3 2.87(5) . no
O4 H113 2.62(5) . no
O4 H213 2.57(9) . no
O4 H115 2.36(6) . no
O4 H117 3.20(10) . no
O5 O7 3.436(6) . no
O5 N3 3.460(6) . no
O5 N4 2.242(7) . no
O5 C15 2.401(6) . no
O5 C16 3.391(8) . no
O5 C19 3.320(9) . no
O5 C21 2.792(7) . no
O5 C26 3.317(8) . no
O1W O5 2.947(7) . yes
O5 H1N4 2.92(6) . no
O5 H1W 3.44(7) . no
H2W O5 2.02(8) . yes
O5 H115 2.51(6) . no
O5 H119 2.90(10) . no
O5 H319 3.09(9) . no
O5 H121 2.55(5) . no
O5 H225 3.45(8) . no
O6 O7 2.204(7) . no
O6 C21 2.371(8) . no
O6 C22 3.008(9) . no
O6 C27 2.670(10) . no
O6 H121 2.53(5) . no
O6 H122 3.25(7) . no
O6 H222 2.81(7) . no
O6 H127 2.58(9) . no
O6 H227 2.76(9) . no
O7 N4 2.599(7) . no
O7 C20 3.105(7) . no
O7 C21 2.355(7) . no
O7 C22 3.338(8) . no
O7 H1N4 2.75(6) . no
O7 H210 3.17(7) . no
O7 H121 3.00(5) . no
O7 H122 3.12(6) . no
O7 H127 2.20(10) . no
O7 H327 2.02(7) . no
N1 N2 2.754(6) . no
N1 C10 2.463(8) . no
N1 C11 2.407(8) . no
N1 C12 2.479(7) . no
N1 H1N2 2.47(5) . no
N1 H110 3.26(7) . no
N1 H210 2.73(6) . no
N1 H310 2.67(7) . no
N1 H111 2.63(7) . no
N1 H211 3.31(8) . no
N1 H311 2.48(6) . no
N2 N3 2.740(6) . no
N2 C8 3.150(6) . no
N2 C9 2.464(7) . no
N2 C11 3.262(9) . no
N2 C14 2.505(7) . no
N2 H1N1 3.22(7) . no
N2 H1N3 2.24(4) . no
N2 H211 3.46(8) . no
N2 H311 2.91(7) . no
N2 H113 2.03(6) . no
N2 H213 2.01(9) . no
N3 N4 2.897(8) . no
N3 C12 3.377(7) . no
N3 C13 2.428(8) . no
N3 C16 2.457(8) . no
N3 C17 2.931(9) . no
N3 C20 2.454(7) . no
N3 H1N2 3.01(5) . no
N3 H1N4 2.55(5) . no
N3 H113 2.94(4) . no
N3 H213 3.10(8) . no
N3 H116 2.66(6) . no
N3 H117 2.40(10) . no
N4 C15 2.431(7) . no
N4 C16 3.089(8) . no
N4 C22 2.444(7) . no
N4 C23 2.940(10) . no
N4 C25 3.420(10) . no
N4 C26 2.453(8) . no
N4 H1N3 2.82(4) . no
N4 H115 3.18(7) . no
N4 H116 2.78(7) . no
N4 H119 3.20(10) . no
N4 H122 2.62(7) . no
N4 H222 3.36(6) . no
N4 H123 2.74(9) . no
N4 H225 2.81(7) . no
C1 C3 2.416(9) . no
C1 C4 2.790(7) . no
C1 C5 2.416(7) . no
C1 H1C2 2.21(9) . no
C1 H1C3 3.43(7) . no
C1 H1C5 3.40(10) . no
C1 H1C6 2.20(10) . no
C2 C4 2.416(7) . no
C2 C5 2.790(8) . no
C2 C6 2.416(9) . no
C2 H1C3 2.16(7) . no
C2 H1C6 3.40(10) . no
C3 C5 2.416(9) . no
C3 C6 2.790(10) . no
C3 C7 2.498(9) . no
C3 H1C1 3.30(10) . no
C3 H1C2 2.10(10) . no
C3 H1C5 3.40(10) . no
C3 H1C7 3.50(10) . no
C3 H2C7 2.50(10) . no
C3 H318 3.50(10) . no
C4 C6 2.416(9) . no
C4 H1C2 3.39(9) . no
C4 H1C3 2.26(6) . no
C4 H1C5 2.20(10) . no
C4 H1C6 3.20(10) . no
C4 H1C7 2.30(10) . no
C5 C7 2.510(10) . no
C5 H1C3 3.50(6) . no
C5 H1C7 2.70(10) . no
C5 H2C7 3.20(10) . no
C6 H1C1 2.40(10) . no
C6 H1C2 3.44(9) . no
C6 H1C5 2.10(10) . no
C7 C8 2.358(9) . no
C7 H1C3 2.81(6) . no
C7 H1C5 2.80(10) . no
C7 H123 3.46(8) . no
C8 C9 2.482(8) . no
C8 C10 3.040(9) . no
C8 C12 3.117(7) . no
C8 H1N2 2.84(5) . no
C8 H1N3 3.12(5) . no
C8 H1N4 3.38(5) . no
C8 H1C7 2.80(10) . no
C8 H2C7 2.6(2) . no
C8 H210 2.81(6) . no
C8 H310 3.30(7) . no
C9 H1N2 2.59(6) . no
C9 H110 2.04(7) . no
C9 H210 2.17(5) . no
C9 H310 2.06(6) . no
C9 H111 2.01(7) . no
C9 H211 2.12(7) . no
C9 H311 2.00(5) . no
C10 C11 2.494(9) . no
C10 C12 2.479(8) . no
C10 H1N1 2.87(7) . no
C10 H111 2.62(6) . no
C10 H211 2.82(6) . no
C10 H311 3.31(5) . no
C11 C12 2.454(9) . no
C11 H1N1 2.34(7) . no
C11 H1N2 3.31(6) . no
C11 H110 2.72(6) . no
C11 H210 3.44(5) . no
C11 H310 2.63(5) . no
C12 C13 2.446(8) . no
C12 C14 3.317(9) . no
C12 H1N1 2.99(7) . no
C12 H1N3 2.79(5) . no
C12 H110 2.64(7) . no
C12 H210 2.85(5) . no
C12 H310 3.34(6) . no
C12 H111 3.21(7) . no
C12 H211 2.51(8) . no
C12 H311 2.53(6) . no
C12 H113 3.26(6) . no
C12 H213 2.58(9) . no
C13 H1N3 2.36(4) . no
C14 C15 2.459(8) . no
C14 C20 3.470(10) . no
C14 H1N2 2.91(6) . no
C14 H113 2.02(5) . no
C14 H213 2.05(9) . no
C14 H115 2.41(7) . no
C14 H117 2.70(10) . no
C15 C17 2.510(10) . no
C15 C19 2.530(10) . no
C15 H1N3 2.02(5) . no
C15 H1N4 2.43(6) . no
C15 H2W 3.35(8) . no
C15 H116 2.08(7) . no
C15 H117 2.63(9) . no
C15 H217 3.22(6) . no
C15 H119 2.92(9) . no
C15 H219 3.50(10) . no
C15 H319 2.62(9) . no
C16 C18 2.540(10) . no
C16 C20 2.532(8) . no
C16 H1N3 2.79(5) . no
C16 H1N4 2.98(6) . no
C16 H115 2.03(8) . no
C16 H117 2.22(8) . no
C16 H217 2.47(6) . no
C16 H218 2.65(9) . no
C16 H318 2.50(10) . no
C16 H119 2.29(8) . no
C16 H219 2.20(10) . no
C16 H319 2.12(9) . no
C17 C19 2.540(10) . no
C17 H1N3 3.32(5) . no
C17 H115 2.59(8) . no
C17 H116 2.20(6) . no
C17 H118 2.12(8) . no
C17 H218 2.01(9) . no
C17 H219 2.88(8) . no
C17 H319 2.82(8) . no
C18 C19 3.080(10) . no
C18 H116 2.84(7) . no
C18 H117 2.30(10) . no
C18 H219 2.86(8) . no
C19 C20 2.919(9) . no
C19 H2W 3.43(9) . no
C19 H115 2.78(7) . no
C19 H116 2.05(7) . no
C19 H217 2.89(5) . no
C19 H218 2.67(8) . no
C19 H318 3.20(10) . no
C20 C21 2.446(8) . no
C20 C26 3.177(8) . no
C20 H1N3 2.75(4) . no
C20 H2W 2.95(8) . no
C20 H115 2.03(7) . no
C20 H116 2.70(7) . no
C20 H119 2.70(10) . no
C20 H319 3.03(9) . no
C20 H121 2.60(4) . no
C20 H225 3.31(7) . no
C21 C23 2.560(10) . no
C21 C25 3.01(2) . no
C21 H122 2.04(7) . no
C21 H222 2.17(7) . no
C21 H123 2.99(9) . no
C21 H225 2.57(8) . no
C22 C24 2.43(2) . no
C22 C25 2.53(2) . no
C22 C26 2.471(9) . no
C22 H1N4 2.59(5) . no
C22 H121 2.05(5) . no
C22 H123 2.40(9) . no
C22 H124 2.73(9) . no
C22 H224 3.29(9) . no
C22 H324 2.69(7) . no
C22 H125 3.44(8) . no
C22 H225 2.70(9) . no
C22 H325 3.03(8) . no
C23 H1N4 3.02(5) . no
C23 H121 2.77(5) . no
C23 H122 2.16(6) . no
C23 H222 2.14(8) . no
C23 H124 2.23(9) . no
C23 H224 2.08(9) . no
C23 H324 2.21(7) . no
C23 H125 2.06(8) . no
C23 H225 2.07(8) . no
C23 H325 2.27(8) . no
C24 C25 2.49(2) . no
C24 H122 2.70(6) . no
C24 H222 2.53(8) . no
C24 H123 2.32(8) . no
C24 H125 2.73(9) . no
C24 H225 3.43(9) . no
C24 H325 2.90(9) . no
C25 H119 3.49(9) . no
C25 H121 2.73(5) . no
C25 H122 3.41(6) . no
C25 H222 2.92(8) . no
C25 H123 2.03(8) . no
C25 H124 3.47(8) . no
C25 H224 2.65(9) . no
C25 H324 2.81(8) . no
C26 C27 2.366(9) . no
C26 H1N4 2.84(6) . no
C26 H122 2.60(7) . no
C26 H222 2.69(7) . no
C26 H127 2.70(10) . no
C26 H227 2.70(10) . no
C26 H327 3.18(7) . no
O1W H319 3.20(9) . no
H1N1 H1N2 2.84(9) . no
H1N1 H210 3.25(9) . no
H1N1 H310 2.87(9) . no
H1N1 H111 2.40(10) . no
H1N1 H211 3.40(10) . no
H1N1 H311 2.32(8) . no
H1N2 H1N3 2.47(6) . no
H1N2 H311 2.80(9) . no
H1N2 H113 2.12(8) . no
H1N2 H213 2.60(10) . no
H1N3 H1N4 2.28(6) . no
H1N3 H113 2.94(6) . no
H1N3 H213 3.09(9) . no
H1N3 H115 2.61(9) . no
H1N3 H116 2.70(8) . no
H1N3 H117 2.70(10) . no
H1N4 H210 3.32(9) . no
H1N4 H115 3.28(9) . no
H1N4 H116 2.50(9) . no
H1N4 H121 2.68(6) . no
H1N4 H122 2.47(8) . no
H1N4 H123 2.60(10) . no
H1N4 H225 3.32(8) . no
H1W H319 3.40(10) . no
H2W H115 2.90(10) . no
H2W H119 3.30(10) . no
H2W H319 2.60(10) . no
H1C1 H1C2 2.3(2) . no
H1C1 H1C6 2.9(2) . no
H1C2 H1C3 2.40(10) . no
H1C3 H2C7 2.50(10) . no
H1C3 H318 2.80(10) . no
H1C5 H1C6 2.2(2) . no
H1C5 H1C7 2.5(2) . no
H1C7 H123 2.70(10) . no
H1C7 H124 3.00(10) . no
H2C7 H116 2.7(2) . no
H2C7 H318 2.9(2) . no
H2C7 H123 3.20(10) . no
H110 H111 2.90(9) . no
H110 H211 2.69(8) . no
H110 H327 3.20(10) . no
H210 H122 2.65(8) . no
H310 H111 2.42(7) . no
H310 H211 3.11(8) . no
H113 H117 3.20(10) . no
H115 H116 2.80(10) . no
H115 H117 2.80(10) . no
H115 H217 2.90(10) . no
H115 H119 3.30(10) . no
H115 H319 2.50(10) . no
H116 H117 2.64(9) . no
H116 H217 3.32(9) . no
H116 H218 3.00(10) . no
H116 H318 2.40(10) . no
H116 H119 2.50(10) . no
H116 H219 2.40(10) . no
H116 H319 2.90(10) . no
H116 H123 3.00(10) . no
H117 H217 2.10(10) . no
H117 H118 2.40(10) . no
H117 H218 3.10(10) . no
H117 H318 2.40(10) . no
H217 H118 2.20(10) . no
H217 H218 2.20(10) . no
H217 H318 2.80(10) . no
H217 H219 3.20(10) . no
H217 H319 2.75(9) . no
H218 H219 2.20(10) . no
H218 H319 3.20(10) . no
H318 H219 2.90(10) . no
H119 H123 3.40(10) . no
H119 H225 2.60(10) . no
H219 H319 2.00(10) . no
H121 H122 2.84(8) . no
H121 H222 2.48(9) . no
H121 H123 3.30(10) . no
H121 H225 2.10(10) . no
H121 H325 3.06(9) . no
H122 H123 2.70(10) . no
H122 H124 2.60(10) . no
H122 H324 3.11(9) . no
H222 H123 3.20(10) . no
H222 H124 2.90(10) . no
H222 H224 3.40(10) . no
H222 H324 2.30(10) . no
H222 H225 3.20(10) . no
H222 H325 3.10(10) . no
H123 H124 2.70(10) . no
H123 H224 2.50(10) . no
H123 H324 3.30(10) . no
H123 H125 2.20(10) . no
H123 H225 2.30(10) . no
H123 H325 3.10(10) . no
H224 H125 2.50(10) . no
H224 H325 3.00(10) . no
H324 H125 3.20(10) . no
H324 H325 2.80(10) . no
N1 O5 2.935(6) 1_556 yes
H1N1 O5 2.35(6) 1_556 yes
N2 O1W 2.890(7) 1_556 yes
H1N2 O1W 2.11(6) 1_556 yes
O1W O3 2.858(6) 2_645 yes
H1W O3 2.08(7) 2_645 yes

loop_
_geom_torsion_atom_site_label_1
_geom_torsion_atom_site_label_2
_geom_torsion_atom_site_label_3
_geom_torsion_atom_site_label_4
_geom_torsion
_geom_torsion_publ_flag
C3 C4 C7 O1 -82.2(9) yes
C5 C4 C7 O1 99.5(8) yes
C7 O1 C8 O2 2.0(10) no
C8 O1 C7 C4 164.9(6) yes
C7 O1 C8 N1 -176.1(6) yes
C27 O7 C26 O6 1.0(10) no
C9 N1 C8 O2 9.0(10) no
C9 N1 C8 O1 -172.7(6) yes
C8 N1 C9 C10 57.7(9) no
C8 N1 C9 C11 177.9(7) no
C8 N1 C9 C12 -65.6(9) yes
N1 C9 C12 N2 -21.4(9) yes
C13 N2 C12 O3 -5.0(10) no
C13 N2 C12 C9 178.9(6) yes
C12 N2 C13 C14 -89.3(8) yes
C15 N3 C14 O4 .0(10) no
N2 C13 C14 N3 -7.0(10) yes
C14 N3 C15 C16 120.8(8) no
C15 N3 C14 C13 -177.4(6) yes
C14 N3 C15 C20 -114.5(8) yes
C21 N4 C20 O5 -7.0(10) no
N3 C15 C20 N4 -54.1(9) yes
C20 N4 C21 C22 160.1(7) no
C21 N4 C20 C15 175.8(6) yes
C20 N4 C21 C26 -77.1(9) yes
N4 C21 C26 O7 -12.8(9) yes
C27 O7 C26 C21 -178.9(6) yes
C2 C1 C6 C5 .0(10) no
C6 C1 C2 C3 .0(10) no
C1 C2 C3 C4 .0(10) no
C2 C3 C4 C5 .0(10) no
C2 C3 C4 C7 -178.3(7) no
C3 C4 C5 C6 .0(10) no
C7 C4 C5 C6 178.3(7) no
C4 C5 C6 C1 .0(10) no
N1 C9 C12 O3 162.0(7) no
C11 C9 C12 O3 -81.8(8) no
C10 C9 C12 O3 37.7(9) no
C11 C9 C12 N2 94.8(8) no
C10 C9 C12 N2 -145.7(7) no
N2 C13 C14 O4 175.5(7) no
N3 C15 C20 O5 129.2(7) no
C16 C15 C20 O5 -107.1(8) no
C16 C15 C20 N4 69.7(8) no
N3 C15 C16 C17 -62.0(8) yes
N3 C15 C16 C19 175.8(6) yes
C20 C15 C16 C19 51.3(9) no
C20 C15 C16 C17 173.6(7) no
C15 C16 C17 C18 174.0(8) yes
C19 C16 C17 C18 -64.0(10) no
N4 C21 C26 O6 167.4(7) no
C22 C21 C26 O6 -68.7(9) no
C22 C21 C26 O7 111.1(7) no
N4 C21 C22 C23 -56.1(9) yes
C26 C21 C22 C23 179.2(7) no
C21 C22 C23 C24 -177.5(9) yes
C21 C22 C23 C25 -53.0(10) yes
